data_7111454
loop_
_publ_author_name
'Suzuki, Masaaki'
'Taniguchi, Ryuichiro'
'Osuka, Atsuhiro'

_publ_section_title
;
 Doubly N-fused meso-aryl substituted hexaphyrins(1.1.1.1.1.1)
;
_journal_issue 23
_journal_name_full 'Chemical Communications'
_journal_page_first 2682
_journal_page_last 2683
_journal_paper_doi 10.1039/b410011e
_journal_year 2004
_chemical_formula_moiety 'C86 H30 F46 N6 O14 '
_chemical_formula_sum 'C86 H30 F46 N6 O14'
_chemical_formula_weight 2245.14
_space_group_IT_number 2
_symmetry_cell_setting triclinic
_symmetry_Int_Tables_number 2
_symmetry_space_group_name_Hall '-P 1'
_symmetry_space_group_name_H-M 'P -1'
_cell_angle_alpha 73.422(8)
_cell_angle_beta 86.768(8)
_cell_angle_gamma 85.540(9)
_cell_formula_units_Z 1
_cell_length_a 8.995(2)
_cell_length_b 14.081(3)
_cell_length_c 17.398(3)
_cell_measurement_reflns_used 8495
_cell_measurement_temperature 123.1
_cell_measurement_theta_max 27.4
_cell_measurement_theta_min 3.0
_cell_volume 2104.3(7)
_computing_cell_refinement PROCESS-AUTO
_computing_data_collection PROCESS-AUTO
_computing_data_reduction CrystalStructure
_computing_publication_material 'CrystalStructure 3.6.0'
_computing_structure_refinement CRYSTALS
_computing_structure_solution SIR97
_diffrn_detector_area_resol_mean 10.00
_diffrn_measured_fraction_theta_full 0.9947
_diffrn_measured_fraction_theta_max 0.9947
_diffrn_measurement_device_type 'Rigaku RAXIS-RAPID'
_diffrn_measurement_method \w
_diffrn_radiation_type 'Mo K\a'
_diffrn_radiation_wavelength 0.7107
_diffrn_reflns_av_R_equivalents 0.032
_diffrn_reflns_limit_h_max 11
_diffrn_reflns_limit_h_min -11
_diffrn_reflns_limit_k_max 18
_diffrn_reflns_limit_k_min -18
_diffrn_reflns_limit_l_max 22
_diffrn_reflns_limit_l_min -22
_diffrn_reflns_number 20717
_diffrn_reflns_theta_full 27.49
_diffrn_reflns_theta_max 27.49
_exptl_absorpt_coefficient_mu 0.187
_exptl_absorpt_correction_type none
_exptl_crystal_colour green
_exptl_crystal_density_diffrn 1.772
_exptl_crystal_density_method 'not measured'
_exptl_crystal_description prism
_exptl_crystal_F_000 1114.00
_exptl_crystal_size_max 0.60
_exptl_crystal_size_mid 0.40
_exptl_crystal_size_min 0.10
_refine_diff_density_max 1.92
_refine_diff_density_min -1.86
_refine_ls_extinction_method none
_refine_ls_goodness_of_fit_ref 1.029
_refine_ls_hydrogen_treatment refall
_refine_ls_number_parameters 700
_refine_ls_number_reflns 13779
_refine_ls_R_factor_gt 0.0570
_refine_ls_shift/su_max 0.0000
_refine_ls_structure_factor_coef F
_refine_ls_weighting_details 'w = 1/[0.0035Fo^2^ + 3.0000\s(Fo^2^) + 0.5000]'
_refine_ls_weighting_scheme calc
_refine_ls_wR_factor_ref 0.0790
_reflns_number_gt 13779
_reflns_number_total 20717
_reflns_threshold_expression F^2^>2.0\s(F^2^)
_cod_data_source_file b410011esup1.cif
_cod_data_source_block F5-fuse-TFA
_cod_original_cell_volume 2104.2(6)
_cod_original_formula_sum 'C86 H30 F46 N6 O14 '
_cod_database_code 7111454

loop_
_symmetry_equiv_pos_site_id
_symmetry_equiv_pos_as_xyz
1 +X,+Y,+Z
2 -X,-Y,-Z

loop_
_atom_site_label
_atom_site_type_symbol
_atom_site_fract_x
_atom_site_fract_y
_atom_site_fract_z
_atom_site_U_iso_or_equiv
_atom_site_adp_type
_atom_site_occupancy
_atom_site_symmetry_multiplicity
_atom_site_calc_flag
_atom_site_refinement_flags
F(1) F 0.0728(1) 0.49457(9) 0.28435(8) 0.0317(4) Uani 1.00 1 d .
F(2) F 0.2026(2) 0.6036(1) 0.14884(8) 0.0393(4) Uani 1.00 1 d .
F(3) F 0.3993(2) 0.5154(1) 0.06194(8) 0.0415(4) Uani 1.00 1 d .
F(4) F 0.4589(2) 0.3146(1) 0.11031(8) 0.0410(4) Uani 1.00 1 d .
F(5) F 0.3224(1) 0.20392(9) 0.24272(8) 0.0319(4) Uani 1.00 1 d .
F(6) F -0.0950(1) 0.37495(8) 0.20956(8) 0.0281(3) Uani 1.00 1 d .
F(7) F -0.2241(2) 0.40126(9) 0.06939(8) 0.0386(4) Uani 1.00 1 d .
F(8) F -0.2685(2) 0.2452(1) 0.01267(8) 0.0435(4) Uani 1.00 1 d .
F(9) F -0.1870(2) 0.05813(9) 0.09822(8) 0.0370(4) Uani 1.00 1 d .
F(10) F -0.3869(1) -0.27421(9) 0.25001(8) 0.0329(4) Uani 1.00 1 d .
F(11) F -0.4910(2) -0.4153(1) 0.19737(8) 0.0389(4) Uani 1.00 1 d .
F(12) F -0.4046(2) -0.6099(1) 0.26468(9) 0.0383(4) Uani 1.00 1 d .
F(13) F -0.2075(2) -0.66033(9) 0.38411(9) 0.0379(4) Uani 1.00 1 d .
F(14) F -0.0928(1) -0.51866(9) 0.43451(7) 0.0298(3) Uani 1.00 1 d .
F(15) F 0.1505(1) -0.37487(9) 0.40570(9) 0.0365(4) Uani 1.00 1 d .
F(16) F 0.3883(2) -0.3907(1) 0.4115(1) 0.0623(6) Uani 1.00 1 d .
F(17) F 0.2861(2) -0.3030(1) 0.3042(1) 0.0624(6) Uani 1.00 1 d .
F(18) F -0.2837(2) 0.1195(1) 0.4212(1) 0.0477(5) Uani 1.00 1 d .
F(19) F -0.3778(2) 0.1374(1) 0.30673(9) 0.0444(4) Uani 1.00 1 d .
F(20) F -0.5183(2) 0.1583(1) 0.40572(9) 0.0424(4) Uani 1.00 1 d .
F(21) F 0.0895(3) 0.3945(1) 0.0023(1) 0.0841(7) Uani 1.00 1 d .
F(22) F 0.3069(2) 0.3759(1) -0.0439(1) 0.0797(7) Uani 1.00 1 d .
F(23) F 0.1249(3) 0.3765(1) -0.1158(1) 0.0723(6) Uani 1.00 1 d .
O(1) O 0.1586(2) -0.2081(1) 0.4476(1) 0.0304(4) Uani 1.00 1 d .
O(2) O 0.3951(2) -0.1927(1) 0.3981(1) 0.0459(5) Uani 1.00 1 d .
O(3) O -0.3226(2) -0.0678(1) 0.42295(9) 0.0306(4) Uani 1.00 1 d .
O(4) O -0.5663(2) -0.0253(1) 0.4056(1) 0.0430(5) Uani 1.00 1 d .
O(5) O 0.1272(4) 0.1825(2) -0.0430(1) 0.092(1) Uani 1.00 1 d .
O(6) O 0.2103(2) 0.2049(1) 0.0684(1) 0.0480(6) Uani 1.00 1 d .
O(7) O 0.2426(3) 0.0172(1) 0.1301(1) 0.0558(6) Uani 1.00 1 d .
N(1) N 0.1306(2) 0.2817(1) 0.4935(1) 0.0200(4) Uani 1.00 1 d .
N(2) N 0.0092(2) 0.1636(1) 0.2986(1) 0.0202(4) Uani 1.00 1 d .
N(3) N -0.1053(2) -0.1404(1) 0.3340(1) 0.0202(4) Uani 1.00 1 d .
C(1) C 0.2059(2) 0.3251(1) 0.5406(1) 0.0208(5) Uani 1.00 1 d .
C(2) C 0.3143(2) 0.3818(1) 0.4916(1) 0.0245(5) Uani 1.00 1 d .
C(3) C 0.3050(2) 0.3729(1) 0.4150(1) 0.0238(5) Uani 1.00 1 d .
C(4) C 0.1886(2) 0.3108(1) 0.4166(1) 0.0210(5) Uani 1.00 1 d .
C(5) C 0.1388(2) 0.2832(1) 0.3484(1) 0.0214(5) Uani 1.00 1 d .
C(6) C 0.0765(2) 0.1944(1) 0.3583(1) 0.0203(5) Uani 1.00 1 d .
C(7) C 0.0999(2) 0.1047(1) 0.4236(1) 0.0218(5) Uani 1.00 1 d .
C(8) C 0.0654(2) 0.0248(1) 0.4012(1) 0.0220(5) Uani 1.00 1 d .
C(9) C 0.0061(2) 0.0606(1) 0.3225(1) 0.0220(5) Uani 1.00 1 d .
C(10) C -0.0457(2) 0.0285(1) 0.2614(1) 0.0223(5) Uani 1.00 1 d .
C(11) C -0.0628(2) -0.0741(1) 0.2652(1) 0.0220(5) Uani 1.00 1 d .
C(12) C -0.0399(3) -0.1246(2) 0.2046(1) 0.0269(6) Uani 1.00 1 d .
C(13) C -0.0738(3) -0.2208(1) 0.2387(1) 0.0251(5) Uani 1.00 1 d .
C(14) C -0.1190(2) -0.2319(1) 0.3201(1) 0.0211(5) Uani 1.00 1 d .
C(15) C -0.1803(2) -0.3120(1) 0.3756(1) 0.0205(5) Uani 1.00 1 d .
C(16) C 0.1921(2) 0.3451(1) 0.2689(1) 0.0227(5) Uani 1.00 1 d .
C(17) C 0.1666(2) 0.4483(2) 0.2414(1) 0.0245(5) Uani 1.00 1 d .
C(18) C 0.2311(3) 0.5053(2) 0.1721(1) 0.0282(6) Uani 1.00 1 d .
C(19) C 0.3300(3) 0.4604(2) 0.1272(1) 0.0307(6) Uani 1.00 1 d .
C(20) C 0.3587(3) 0.3589(2) 0.1514(1) 0.0303(6) Uani 1.00 1 d .
C(21) C 0.2888(2) 0.3023(2) 0.2203(1) 0.0246(5) Uani 1.00 1 d .
C(22) C -0.0544(2) 0.2005(1) 0.2238(1) 0.0215(5) Uani 1.00 1 d .
C(23) C -0.1046(2) 0.2953(1) 0.1814(1) 0.0240(5) Uani 1.00 1 d .
C(24) C -0.1756(3) 0.3096(2) 0.1105(1) 0.0286(6) Uani 1.00 1 d .
C(25) C -0.1987(3) 0.2293(2) 0.0821(1) 0.0313(6) Uani 1.00 1 d .
C(26) C -0.1554(3) 0.1345(2) 0.1256(1) 0.0272(6) Uani 1.00 1 d .
C(27) C -0.0832(2) 0.1175(1) 0.1973(1) 0.0227(5) Uani 1.00 1 d .
C(28) C -0.2357(2) -0.3912(1) 0.3447(1) 0.0214(5) Uani 1.00 1 d .
C(29) C -0.3367(2) -0.3682(1) 0.2833(1) 0.0246(5) Uani 1.00 1 d .
C(30) C -0.3933(2) -0.4409(2) 0.2561(1) 0.0269(6) Uani 1.00 1 d .
C(31) C -0.3504(3) -0.5385(2) 0.2904(1) 0.0276(6) Uani 1.00 1 d .
C(32) C -0.2504(3) -0.5646(1) 0.3515(1) 0.0264(6) Uani 1.00 1 d .
C(33) C -0.1935(2) -0.4910(1) 0.3776(1) 0.0235(5) Uani 1.00 1 d .
C(34) C 0.2736(3) -0.3268(2) 0.3854(2) 0.0331(6) Uani 1.00 1 d .
C(35) C 0.2718(3) -0.2328(2) 0.4149(1) 0.0284(6) Uani 1.00 1 d .
C(36) C -0.4034(3) 0.1032(2) 0.3862(1) 0.0317(6) Uani 1.00 1 d .
C(37) C -0.4291(3) -0.0084(2) 0.4079(1) 0.0269(6) Uani 1.00 1 d .
C(38) C 0.1707(3) 0.3459(2) -0.0415(2) 0.0451(8) Uani 1.00 1 d .
C(39) C 0.1677(3) 0.2329(2) -0.0052(2) 0.0456(8) Uani 1.00 1 d .
C(40) C 0.3007(6) -0.0404(3) 0.0761(3) 0.094(2) Uani 1.00 1 d .
C(41) C 0.438(1) -0.0955(6) 0.1186(4) 0.239(4) Uani 1.00 1 d .
C(42) C 0.4759(5) -0.0491(4) 0.1808(4) 0.115(2) Uani 1.00 1 d .
C(43) C 0.3269(4) -0.0114(3) 0.2025(2) 0.067(1) Uani 1.00 1 d .
H(1) H 0.3822 0.4199 0.5082 0.030 Uiso 1.00 1 c R
H(2) H 0.3658 0.4029 0.3694 0.028 Uiso 1.00 1 c R
H(3) H 0.0515 0.2388 0.5113 0.025 Uiso 1.00 1 c R
H(4) H 0.1347 0.1026 0.4747 0.026 Uiso 1.00 1 c R
H(5) H 0.0782 -0.0428 0.4317 0.026 Uiso 1.00 1 c R
H(6) H -0.0063 -0.0963 0.1508 0.033 Uiso 1.00 1 c R
H(7) H -0.0691 -0.2717 0.2125 0.031 Uiso 1.00 1 c R
H(8) H -0.1228 -0.1268 0.3843 0.025 Uiso 1.00 1 c R
H(10) H 0.5250 -0.0941 0.2249 0.122 Uiso 1.00 1 c R
H(11) H 0.3355 0.0439 0.2227 0.083 Uiso 1.00 1 c R
H(12) H 0.2792 -0.0621 0.2421 0.083 Uiso 1.00 1 c R
H(13) H 0.2265 -0.0796 0.0665 0.113 Uiso 1.00 1 c R
H(14) H 0.3345 0.0026 0.0266 0.113 Uiso 1.00 1 c R
H(15) H 0.5182 -0.1015 0.0820 0.256 Uiso 1.00 1 c R
H(16) H 0.4065 -0.1596 0.1461 0.256 Uiso 1.00 1 c R

loop_
_atom_site_aniso_label
_atom_site_aniso_U_11
_atom_site_aniso_U_22
_atom_site_aniso_U_33
_atom_site_aniso_U_12
_atom_site_aniso_U_13
_atom_site_aniso_U_23
F(1) 0.0324(7) 0.0248(6) 0.0363(7) -0.0003(6) 0.0062(6) -0.0076(6)
F(2) 0.0398(8) 0.0280(7) 0.0411(8) -0.0056(6) -0.0036(7) 0.0060(6)
F(3) 0.0383(8) 0.0577(9) 0.0226(7) -0.0170(7) 0.0039(6) 0.0010(7)
F(4) 0.0334(8) 0.0602(9) 0.0343(8) -0.0074(7) 0.0109(6) -0.0224(7)
F(5) 0.0318(7) 0.0302(7) 0.0346(7) 0.0020(6) 0.0029(6) -0.0127(6)
F(6) 0.0303(7) 0.0196(6) 0.0343(7) 0.0008(5) -0.0061(6) -0.0070(5)
F(7) 0.0474(9) 0.0253(7) 0.0377(8) 0.0013(6) -0.0164(7) 0.0016(6)
F(8) 0.059(1) 0.0398(8) 0.0309(7) -0.0053(7) -0.0216(7) -0.0051(6)
F(9) 0.0529(9) 0.0301(7) 0.0312(7) -0.0076(7) -0.0125(7) -0.0108(6)
F(10) 0.0343(8) 0.0254(7) 0.0367(7) 0.0007(6) -0.0130(6) -0.0035(6)
F(11) 0.0357(8) 0.0465(8) 0.0394(8) -0.0061(7) -0.0165(6) -0.0163(7)
F(12) 0.0366(8) 0.0370(8) 0.0516(9) -0.0134(6) 0.0010(7) -0.0266(7)
F(13) 0.0452(9) 0.0201(6) 0.0486(8) -0.0009(6) -0.0027(7) -0.0102(6)
F(14) 0.0335(7) 0.0258(6) 0.0295(7) 0.0043(5) -0.0093(6) -0.0066(5)
F(15) 0.0270(7) 0.0309(7) 0.0537(9) -0.0066(6) 0.0007(6) -0.0144(7)
F(16) 0.0343(9) 0.0376(9) 0.121(2) 0.0088(7) -0.026(1) -0.030(1)
F(17) 0.077(1) 0.068(1) 0.049(1) -0.029(1) 0.0182(9) -0.0259(9)
F(18) 0.0369(8) 0.0450(9) 0.066(1) -0.0128(7) -0.0072(8) -0.0190(8)
F(19) 0.0441(9) 0.0405(8) 0.0408(8) -0.0039(7) 0.0102(7) -0.0011(7)
F(20) 0.0367(8) 0.0305(7) 0.059(1) 0.0023(6) 0.0108(7) -0.0142(7)
F(21) 0.125(2) 0.049(1) 0.075(1) -0.014(1) 0.047(1) -0.021(1)
F(22) 0.059(1) 0.080(1) 0.083(1) -0.028(1) -0.014(1) 0.011(1)
F(23) 0.097(2) 0.066(1) 0.054(1) -0.003(1) -0.032(1) -0.0133(9)
O(1) 0.0259(9) 0.0246(8) 0.0392(9) -0.0004(7) -0.0009(7) -0.0073(7)
O(2) 0.0291(9) 0.038(1) 0.074(1) -0.0112(8) 0.0082(9) -0.021(1)
O(3) 0.0275(9) 0.0331(9) 0.0300(8) 0.0038(7) 0.0015(7) -0.0093(7)
O(4) 0.0211(8) 0.0330(9) 0.075(1) -0.0027(7) 0.0001(9) -0.0156(9)
O(5) 0.157(3) 0.066(2) 0.064(2) -0.012(2) -0.024(2) -0.033(1)
O(6) 0.049(1) 0.054(1) 0.041(1) -0.011(1) -0.0015(9) -0.0114(9)
O(7) 0.058(1) 0.048(1) 0.062(1) 0.002(1) 0.011(1) -0.019(1)
N(1) 0.0216(9) 0.0170(8) 0.0217(9) -0.0010(7) 0.0002(7) -0.0061(7)
N(2) 0.0231(9) 0.0183(8) 0.0194(8) -0.0012(7) -0.0011(7) -0.0056(7)
N(3) 0.0233(9) 0.0196(8) 0.0191(8) -0.0030(7) -0.0012(7) -0.0070(7)
C(1) 0.021(1) 0.019(1) 0.023(1) 0.0019(8) -0.0010(8) -0.0081(9)
C(2) 0.023(1) 0.024(1) 0.027(1) -0.0039(9) -0.0014(9) -0.0081(9)
C(3) 0.021(1) 0.025(1) 0.024(1) -0.0039(9) 0.0034(9) -0.0059(9)
C(4) 0.021(1) 0.018(1) 0.021(1) 0.0017(8) 0.0016(8) -0.0031(8)
C(5) 0.021(1) 0.021(1) 0.023(1) 0.0014(8) -0.0018(9) -0.0067(9)
C(6) 0.019(1) 0.023(1) 0.020(1) 0.0014(8) -0.0002(8) -0.0082(9)
C(7) 0.023(1) 0.024(1) 0.018(1) 0.0005(9) -0.0004(8) -0.0046(8)
C(8) 0.024(1) 0.019(1) 0.022(1) -0.0001(8) -0.0024(9) -0.0045(8)
C(9) 0.023(1) 0.019(1) 0.024(1) -0.0019(8) 0.0032(9) -0.0065(9)
C(10) 0.023(1) 0.023(1) 0.020(1) -0.0019(9) 0.0008(9) -0.0043(9)
C(11) 0.023(1) 0.022(1) 0.022(1) -0.0012(8) -0.0034(9) -0.0070(9)
C(12) 0.034(1) 0.027(1) 0.021(1) -0.004(1) 0.0028(9) -0.0076(9)
C(13) 0.029(1) 0.024(1) 0.025(1) -0.0045(9) 0.0012(9) -0.0110(9)
C(14) 0.022(1) 0.020(1) 0.023(1) 0.0008(8) -0.0040(9) -0.0088(9)
C(15) 0.019(1) 0.0186(9) 0.024(1) 0.0019(8) -0.0040(8) -0.0071(8)
C(16) 0.023(1) 0.026(1) 0.020(1) -0.0049(9) 0.0004(9) -0.0066(9)
C(17) 0.022(1) 0.027(1) 0.025(1) -0.0020(9) 0.0005(9) -0.0081(9)
C(18) 0.030(1) 0.025(1) 0.027(1) -0.006(1) -0.007(1) 0.0006(9)
C(19) 0.029(1) 0.041(1) 0.020(1) -0.014(1) -0.0011(9) -0.001(1)
C(20) 0.024(1) 0.048(1) 0.023(1) -0.005(1) 0.0010(9) -0.017(1)
C(21) 0.023(1) 0.027(1) 0.025(1) -0.0022(9) -0.0034(9) -0.0094(9)
C(22) 0.020(1) 0.024(1) 0.019(1) -0.0019(9) 0.0015(8) -0.0050(9)
C(23) 0.023(1) 0.022(1) 0.027(1) -0.0022(9) -0.0008(9) -0.0073(9)
C(24) 0.030(1) 0.024(1) 0.028(1) -0.0012(9) -0.003(1) -0.0006(9)
C(25) 0.035(1) 0.034(1) 0.023(1) -0.005(1) -0.010(1) -0.002(1)
C(26) 0.032(1) 0.028(1) 0.023(1) -0.009(1) -0.001(1) -0.0079(9)
C(27) 0.024(1) 0.022(1) 0.022(1) -0.0031(9) 0.0014(9) -0.0059(9)
C(28) 0.021(1) 0.021(1) 0.023(1) -0.0024(8) 0.0011(8) -0.0083(9)
C(29) 0.024(1) 0.023(1) 0.025(1) -0.0003(9) -0.0013(9) -0.0046(9)
C(30) 0.022(1) 0.037(1) 0.025(1) -0.006(1) -0.0009(9) -0.012(1)
C(31) 0.025(1) 0.031(1) 0.034(1) -0.010(1) 0.004(1) -0.019(1)
C(32) 0.030(1) 0.018(1) 0.030(1) -0.0021(9) 0.005(1) -0.0066(9)
C(33) 0.024(1) 0.025(1) 0.020(1) -0.0003(9) -0.0018(9) -0.0056(9)
C(34) 0.022(1) 0.029(1) 0.047(1) -0.002(1) -0.002(1) -0.008(1)
C(35) 0.025(1) 0.025(1) 0.032(1) -0.0009(9) -0.006(1) -0.001(1)
C(36) 0.023(1) 0.034(1) 0.036(1) -0.003(1) 0.002(1) -0.009(1)
C(37) 0.023(1) 0.030(1) 0.028(1) -0.000(1) 0.0031(9) -0.009(1)
C(38) 0.042(2) 0.060(2) 0.034(1) -0.010(1) 0.004(1) -0.014(1)
C(39) 0.047(2) 0.053(2) 0.044(2) -0.010(1) 0.003(1) -0.025(1)
C(40) 0.121(4) 0.075(3) 0.085(3) -0.007(3) 0.053(3) -0.033(2)
C(41) 0.30(1) 0.261(9) 0.076(4) 0.228(8) 0.037(5) 0.003(5)
C(42) 0.055(3) 0.088(3) 0.162(5) 0.028(2) 0.021(3) 0.018(3)
C(43) 0.059(2) 0.050(2) 0.096(3) 0.012(2) -0.017(2) -0.030(2)

loop_
_atom_type_symbol
_atom_type_description
_atom_type_scat_dispersion_real
_atom_type_scat_dispersion_imag
_atom_type_scat_source
C C 0.003 0.002
;
International Tables for Crystallography
(1992, Vol. C, Tables 4.2.6.8 and 6.1.1.4)
;
N N 0.006 0.003
;
International Tables for Crystallography
(1992, Vol. C, Tables 4.2.6.8 and 6.1.1.4)
;
F F 0.017 0.010
;
International Tables for Crystallography
(1992, Vol. C, Tables 4.2.6.8 and 6.1.1.4)
;
O O 0.011 0.006
;
International Tables for Crystallography
(1992, Vol. C, Tables 4.2.6.8 and 6.1.1.4)
;
H H 0.000 0.000
;
International Tables for Crystallography
(1992, Vol. C, Table 6.1.1.4)
;

loop_
_geom_angle_atom_site_label_1
_geom_angle_atom_site_label_2
_geom_angle_atom_site_label_3
_geom_angle
F(1) C(17) C(16) 118.9(2)
F(1) C(17) C(18) 117.8(2)
F(2) C(18) C(17) 120.6(2)
F(2) C(18) C(19) 120.0(2)
F(3) C(19) C(18) 120.0(2)
F(3) C(19) C(20) 120.2(2)
F(4) C(20) C(19) 120.5(2)
F(4) C(20) C(21) 119.4(2)
F(5) C(21) C(16) 119.7(2)
F(5) C(21) C(20) 118.1(2)
F(6) C(23) C(22) 122.3(2)
F(6) C(23) C(24) 118.0(2)
F(7) C(24) C(23) 119.7(2)
F(7) C(24) C(25) 120.0(2)
F(8) C(25) C(24) 119.3(2)
F(8) C(25) C(26) 120.2(2)
F(9) C(26) C(25) 118.7(2)
F(9) C(26) C(27) 120.7(2)
F(10) C(29) C(28) 120.7(2)
F(10) C(29) C(30) 117.3(2)
F(11) C(30) C(29) 119.8(2)
F(11) C(30) C(31) 120.6(2)
F(12) C(31) C(30) 120.3(2)
F(12) C(31) C(32) 119.3(2)
F(13) C(32) C(31) 120.0(2)
F(13) C(32) C(33) 120.6(2)
F(14) C(33) C(28) 120.3(2)
F(14) C(33) C(32) 117.8(2)
F(15) C(34) F(16) 107.8(2)
F(15) C(34) F(17) 105.8(2)
F(15) C(34) C(35) 113.3(2)
F(16) C(34) F(17) 105.5(2)
F(16) C(34) C(35) 112.9(2)
F(17) C(34) C(35) 111.0(2)
F(18) C(36) F(19) 107.0(2)
F(18) C(36) F(20) 107.7(2)
F(18) C(36) C(37) 111.4(2)
F(19) C(36) F(20) 107.4(2)
F(19) C(36) C(37) 109.1(2)
F(20) C(36) C(37) 114.0(2)
F(21) C(38) F(22) 105.3(3)
F(21) C(38) F(23) 108.7(2)
F(21) C(38) C(39) 111.7(2)
F(22) C(38) F(23) 106.4(2)
F(22) C(38) C(39) 111.5(2)
F(23) C(38) C(39) 112.8(3)
O(1) C(35) O(2) 130.6(2)
O(1) C(35) C(34) 118.5(2)
O(2) C(35) C(34) 110.8(2)
O(3) C(37) O(4) 128.3(2)
O(3) C(37) C(36) 118.8(2)
O(4) C(37) C(36) 112.9(2)
O(5) C(39) O(6) 127.6(3)
O(5) C(39) C(38) 120.7(3)
O(6) C(39) C(38) 111.7(3)
C(43) O(7) C(40) 109.7(3)
O(7) C(40) C(41) 102.1(4)
O(7) C(43) C(42) 106.7(4)
C(4) N(1) C(1) 108.8(2)
N(1) C(1) C(2) 107.7(2)
N(1) C(4) C(3) 108.0(2)
N(1) C(4) C(5) 126.1(2)
N(2) C(6) C(5) 126.6(2)
C(9) N(2) C(6) 109.2(2)
C(22) N(2) C(6) 141.9(2)
N(2) C(6) C(7) 104.8(2)
C(22) N(2) C(9) 108.9(2)
N(2) C(9) C(10) 109.9(2)
N(2) C(9) C(8) 107.8(2)
N(2) C(22) C(23) 131.8(2)
N(2) C(22) C(27) 107.1(2)
N(3) C(11) C(10) 121.5(2)
N(3) C(11) C(12) 108.0(2)
C(14) N(3) C(11) 109.6(2)
N(3) C(14) C(13) 106.5(2)
N(3) C(14) C(15) 123.9(2)
C(1) C(2) C(3) 108.0(2)
C(2) C(3) C(4) 107.5(2)
C(3) C(4) C(5) 125.9(2)
C(4) C(5) C(16) 114.8(2)
C(4) C(5) C(6) 121.2(2)
C(16) C(5) C(6) 122.5(2)
C(5) C(6) C(7) 126.8(2)
C(5) C(16) C(17) 124.2(2)
C(5) C(16) C(21) 119.9(2)
C(6) C(7) C(8) 110.2(2)
C(7) C(8) C(9) 107.6(2)
C(8) C(9) C(10) 142.2(2)
C(9) C(10) C(11) 125.0(2)
C(9) C(10) C(27) 106.1(2)
C(10) C(11) C(12) 130.5(2)
C(27) C(10) C(11) 128.8(2)
C(10) C(27) C(22) 107.7(2)
C(10) C(27) C(26) 133.3(2)
C(11) C(12) C(13) 107.4(2)
C(12) C(13) C(14) 108.3(2)
C(13) C(14) C(15) 129.3(2)
C(14) C(15) C(28) 117.5(2)
C(15) C(28) C(29) 121.2(2)
C(15) C(28) C(33) 121.9(2)
C(16) C(17) C(18) 123.3(2)
C(21) C(16) C(17) 115.5(2)
C(16) C(21) C(20) 122.1(2)
C(17) C(18) C(19) 119.3(2)
C(18) C(19) C(20) 119.8(2)
C(19) C(20) C(21) 120.0(2)
C(22) C(23) C(24) 119.5(2)
C(27) C(22) C(23) 120.5(2)
C(22) C(27) C(26) 118.4(2)
C(23) C(24) C(25) 120.4(2)
C(24) C(25) C(26) 120.5(2)
C(25) C(26) C(27) 120.5(2)
C(28) C(29) C(30) 121.9(2)
C(33) C(28) C(29) 116.8(2)
C(28) C(33) C(32) 121.8(2)
C(29) C(30) C(31) 119.6(2)
C(30) C(31) C(32) 120.4(2)
C(31) C(32) C(33) 119.4(2)
C(40) C(41) C(42) 109.3(6)
C(41) C(42) C(43) 100.7(5)
O(7) C(40) H(14) 110.2190
O(7) C(40) H(13) 110.8633
O(7) C(43) H(11) 110.9190
O(7) C(43) H(12) 109.7913
H(3) N(1) C(1) 125.7929
H(3) N(1) C(4) 125.4066
H(8) N(3) C(11) 125.1645
H(8) N(3) C(14) 125.2440
C(1) C(2) H(1) 125.9276
C(2) C(3) H(2) 126.4661
H(1) C(2) C(3) 126.0520
H(2) C(3) C(4) 126.0169
C(6) C(7) H(4) 124.6258
C(7) C(8) H(5) 126.4882
H(4) C(7) C(8) 125.1993
H(5) C(8) C(9) 125.9496
C(11) C(12) H(6) 126.0636
H(6) C(12) C(13) 126.4838
C(12) C(13) H(7) 126.1786
H(7) C(13) C(14) 125.5350
C(40) C(41) H(16) 104.4962
H(14) C(40) C(41) 106.9949
H(13) C(40) C(41) 116.8632
C(40) C(41) H(15) 112.1729
H(14) C(40) H(13) 109.4650
H(16) C(41) C(42) 106.6603
C(41) C(42) H(10) 113.4145
H(15) C(41) C(42) 114.1537
H(16) C(41) H(15) 109.4643
C(42) C(43) H(11) 109.8493
C(42) C(43) H(12) 110.0455
H(10) C(42) C(43) 113.3873
H(12) C(43) H(11) 109.4569

loop_
_geom_bond_atom_site_label_1
_geom_bond_atom_site_label_2
_geom_bond_distance
F(1) C(17) 1.347(3)
F(2) C(18) 1.334(3)
F(3) C(19) 1.330(2)
F(4) C(20) 1.344(3)
F(5) C(21) 1.342(2)
F(6) C(23) 1.355(3)
F(7) C(24) 1.337(2)
F(8) C(25) 1.347(3)
F(9) C(26) 1.348(3)
F(10) C(29) 1.338(2)
F(11) C(30) 1.337(3)
F(12) C(31) 1.345(3)
F(13) C(32) 1.340(2)
F(14) C(33) 1.334(2)
F(15) C(34) 1.321(3)
F(16) C(34) 1.325(3)
F(17) C(34) 1.355(3)
F(18) C(36) 1.332(3)
F(19) C(36) 1.340(3)
F(20) C(36) 1.331(3)
F(21) C(38) 1.318(4)
F(22) C(38) 1.321(4)
F(23) C(38) 1.320(3)
O(1) C(35) 1.213(3)
O(2) C(35) 1.265(3)
O(3) C(37) 1.210(3)
O(4) C(37) 1.280(3)
O(5) C(39) 1.184(5)
O(6) C(39) 1.298(3)
O(7) C(40) 1.459(5)
O(7) C(43) 1.447(5)
N(1) C(1) 1.385(3)
N(1) C(4) 1.368(3)
N(2) C(6) 1.415(3)
N(2) C(9) 1.392(2)
N(2) C(22) 1.394(3)
N(3) C(11) 1.349(2)
N(3) C(14) 1.393(3)
C(1) C(2) 1.398(3)
C(2) C(3) 1.382(3)
C(3) C(4) 1.409(3)
C(4) C(5) 1.451(3)
C(5) C(6) 1.372(3)
C(5) C(16) 1.485(3)
C(6) C(7) 1.448(3)
C(7) C(8) 1.353(3)
C(8) C(9) 1.435(3)
C(9) C(10) 1.384(3)
C(10) C(11) 1.447(3)
C(10) C(27) 1.451(3)
C(11) C(12) 1.428(3)
C(12) C(13) 1.366(3)
C(13) C(14) 1.421(3)
C(14) C(15) 1.387(3)
C(15) C(28) 1.497(3)
C(16) C(17) 1.399(3)
C(16) C(21) 1.401(3)
C(17) C(18) 1.371(3)
C(18) C(19) 1.384(3)
C(19) C(20) 1.377(3)
C(20) C(21) 1.384(3)
C(22) C(23) 1.383(3)
C(22) C(27) 1.420(3)
C(23) C(24) 1.378(3)
C(24) C(25) 1.391(4)
C(25) C(26) 1.372(3)
C(26) C(27) 1.390(3)
C(28) C(29) 1.393(3)
C(28) C(33) 1.389(3)
C(29) C(30) 1.383(4)
C(30) C(31) 1.367(3)
C(31) C(32) 1.382(3)
C(32) C(33) 1.385(3)
C(34) C(35) 1.549(4)
C(36) C(37) 1.540(3)
C(38) F(23) 1.320(3)
C(38) C(39) 1.538(4)
C(40) C(41) 1.516(9)
C(41) C(42) 1.48(1)
C(42) C(43) 1.472(6)
N(1) H(3) 0.9499
N(3) H(8) 0.9500
C(2) H(1) 0.9499
C(3) H(2) 0.9500
C(7) H(4) 0.9500
C(8) H(5) 0.9500
C(12) H(6) 0.9499
C(13) H(7) 0.9501
C(40) H(13) 0.9500
C(40) H(14) 0.9500
C(41) H(15) 0.9499
C(41) H(16) 0.9500
C(42) H(10) 0.9500
C(43) H(11) 0.9500
C(43) H(12) 0.9500

loop_
_geom_contact_atom_site_label_1
_geom_contact_atom_site_label_2
_geom_contact_distance
_geom_contact_site_symmetry_2
F(1) F(2) 2.680(2) .
F(1) F(6) 2.946(2) .
F(1) F(13) 3.511(2) 56501
F(1) F(14) 2.899(2) 56501
F(1) F(15) 3.303(2) 56501
F(1) F(23) 3.479(2) 56502
F(1) C(3) 3.197(2) .
F(1) C(4) 3.087(2) .
F(1) C(5) 2.891(2) .
F(1) C(16) 2.365(3) .
F(1) C(18) 2.328(3) .
F(1) C(19) 3.595(3) .
F(1) C(28) 3.367(2) 56501
F(1) C(32) 3.154(3) 56501
F(1) C(33) 2.843(2) 56501
F(2) F(3) 2.718(2) .
F(2) F(8) 3.062(2) 56502
F(2) F(11) 2.898(2) 66501
F(2) F(17) 3.466(3) 56501
F(2) F(23) 3.009(3) 56502
F(2) C(17) 2.350(2) .
F(2) C(19) 2.355(3) .
F(3) F(3) 2.844(2) 66502
F(3) F(4) 2.729(2) .
F(3) F(4) 3.506(2) 66502
F(3) F(7) 2.769(2) 56502
F(3) F(8) 3.390(2) 56502
F(3) F(11) 3.034(2) 66501
F(3) F(22) 3.230(3) .
F(3) F(22) 3.113(3) 66502
F(3) C(17) 3.593(2) .
F(3) C(18) 2.351(3) .
F(3) C(20) 2.347(3) .
F(4) F(3) 3.506(2) 66502
F(4) F(5) 2.678(2) .
F(4) F(7) 3.153(2) 65501
F(4) F(8) 3.156(2) 65501
F(4) F(12) 3.472(2) 66501
F(4) F(22) 2.953(3) .
F(4) O(6) 3.047(3) .
F(4) C(19) 2.363(3) .
F(4) C(21) 2.356(3) .
F(4) C(24) 3.284(3) 65501
F(4) C(25) 3.280(3) 65501
F(5) F(19) 2.956(2) 65501
F(5) F(20) 3.128(2) 65501
F(5) O(6) 3.246(3) .
F(5) N(2) 2.971(2) .
F(5) C(5) 2.811(3) .
F(5) C(6) 2.888(2) .
F(5) C(9) 3.597(2) .
F(5) C(16) 2.372(3) .
F(5) C(20) 2.339(2) .
F(5) C(22) 3.428(3) .
F(5) C(36) 3.529(3) 65501
F(5) C(43) 3.297(4) .
F(6) F(7) 2.677(2) .
F(6) F(12) 2.906(2) 56501
F(6) F(13) 3.060(2) 56501
F(6) F(23) 3.411(2) 56502
F(6) N(2) 3.039(2) .
F(6) C(5) 3.210(2) .
F(6) C(6) 3.410(2) .
F(6) C(16) 2.792(2) .
F(6) C(17) 2.786(3) .
F(6) C(18) 3.513(3) .
F(6) C(21) 3.524(2) .
F(6) C(22) 2.399(2) .
F(6) C(24) 2.343(3) .
F(6) C(31) 2.987(3) 56501
F(6) C(32) 3.066(3) 56501
F(7) F(3) 2.769(2) 56502
F(7) F(4) 3.153(2) 45501
F(7) F(8) 2.717(2) .
F(7) F(21) 2.997(3) .
F(7) F(21) 3.101(2) 56502
F(7) F(22) 3.079(2) 56502
F(7) C(19) 3.560(2) 56502
F(7) C(23) 2.347(2) .
F(7) C(25) 2.362(3) .
F(7) C(38) 3.520(3) 56502
F(8) F(2) 3.062(2) 56502
F(8) F(3) 3.390(2) 56502
F(8) F(4) 3.156(2) 45501
F(8) F(9) 2.697(2) .
F(8) C(24) 2.362(3) .
F(8) C(26) 2.357(2) .
F(9) C(10) 3.081(3) .
F(9) C(11) 3.179(2) .
F(9) C(12) 2.970(2) .
F(9) C(25) 2.340(3) .
F(9) C(27) 2.380(3) .
F(9) C(40) 3.336(5) 55502
F(9) C(42) 3.538(5) 45501
F(10) F(11) 2.662(2) .
F(10) F(16) 3.452(2) 45501
F(10) F(17) 3.060(2) 45501
F(10) O(2) 3.546(3) 45501
F(10) C(13) 2.952(3) .
F(10) C(14) 2.935(3) .
F(10) C(15) 2.855(3) .
F(10) C(28) 2.374(2) .
F(10) C(30) 2.324(3) .
F(10) C(31) 3.576(3) .
F(10) C(41) 3.248(7) 45501
F(10) C(42) 3.226(5) 45501
F(11) F(2) 2.898(2) 44501
F(11) F(3) 3.034(2) 44501
F(11) F(12) 2.725(2) .
F(11) F(17) 3.277(2) 45501
F(11) F(22) 2.996(3) 55502
F(11) F(23) 3.531(3) 55502
F(11) C(18) 2.920(3) 44501
F(11) C(19) 3.005(3) 44501
F(11) C(29) 2.354(3) .
F(11) C(31) 2.348(2) .
F(12) F(4) 3.472(2) 44501
F(12) F(6) 2.906(2) 54501
F(12) F(13) 2.710(2) .
F(12) F(19) 3.414(2) 54501
F(12) C(3) 3.562(3) 44501
F(12) C(19) 3.365(3) 44501
F(12) C(20) 3.118(3) 44501
F(12) C(21) 3.323(3) 44501
F(12) C(23) 3.356(3) 54501
F(12) C(30) 2.352(3) .
F(12) C(32) 2.353(3) .
F(13) F(1) 3.511(2) 54501
F(13) F(6) 3.060(2) 54501
F(13) F(14) 2.689(2) .
F(13) F(18) 3.105(2) 54501
F(13) N(1) 3.593(2) 54501
F(13) C(5) 3.224(2) 54501
F(13) C(6) 3.239(2) 54501
F(13) C(31) 2.357(2) .
F(13) C(33) 2.367(3) .
F(14) F(1) 2.899(2) 54501
F(14) F(15) 3.021(2) .
F(14) N(1) 3.271(2) 54501
F(14) C(1) 3.576(2) 54501
F(14) C(4) 3.415(2) 54501
F(14) C(15) 2.859(2) .
F(14) C(28) 2.363(2) .
F(14) C(31) 3.590(3) .
F(14) C(32) 2.328(3) .
F(15) F(1) 3.303(2) 54501
F(15) F(16) 2.138(2) .
F(15) F(17) 2.135(2) .
F(15) O(1) 2.657(2) .
F(15) O(2) 3.477(2) .
F(15) C(2) 3.562(2) 54501
F(15) C(14) 3.176(2) .
F(15) C(15) 3.069(2) .
F(15) C(35) 2.400(3) .
F(16) F(10) 3.452(2) 65501
F(16) F(17) 2.134(2) .
F(16) O(1) 3.350(2) .
F(16) O(2) 2.736(2) .
F(16) C(2) 3.214(2) 54501
F(16) C(3) 3.453(3) 54501
F(16) C(28) 3.513(3) 65501
F(16) C(29) 3.208(3) 65501
F(16) C(30) 3.455(3) 65501
F(16) C(35) 2.398(3) .
F(17) F(2) 3.466(3) 54501
F(17) F(10) 3.060(2) 65501
F(17) F(11) 3.277(2) 65501
F(17) O(1) 3.265(3) .
F(17) O(2) 2.812(3) .
F(17) C(13) 3.493(3) .
F(17) C(29) 3.472(3) 65501
F(17) C(30) 3.545(3) 65501
F(17) C(35) 2.397(3) .
F(18) F(13) 3.105(2) 56501
F(18) F(19) 2.149(2) .
F(18) F(20) 2.150(2) .
F(18) O(3) 2.678(2) .
F(18) O(4) 3.448(2) .
F(18) N(2) 3.277(2) .
F(18) C(6) 3.505(3) .
F(18) C(7) 3.442(3) .
F(18) C(8) 3.354(3) .
F(18) C(9) 3.225(3) .
F(18) C(37) 2.375(3) .
F(19) F(5) 2.956(2) 45501
F(19) F(12) 3.414(2) 56501
F(19) F(20) 2.153(2) .
F(19) O(3) 3.039(2) .
F(19) O(4) 3.018(2) .
F(19) N(2) 3.520(2) .
F(19) C(9) 3.539(3) .
F(19) C(10) 3.408(3) .
F(19) C(22) 3.246(3) .
F(19) C(27) 3.217(3) .
F(19) C(37) 2.349(2) .
F(20) F(5) 3.128(2) 45501
F(20) O(3) 3.459(2) .
F(20) O(4) 2.655(2) .
F(20) C(3) 3.344(3) 45501
F(20) C(4) 3.300(2) 45501
F(20) C(5) 3.479(2) 45501
F(20) C(7) 3.551(3) 45501
F(20) C(37) 2.411(3) .
F(21) F(7) 3.101(2) 56502
F(21) F(21) 3.251(3) 56502
F(21) F(22) 2.098(3) .
F(21) F(23) 2.144(3) .
F(21) O(5) 3.286(4) .
F(21) O(6) 2.751(3) .
F(21) C(19) 3.501(4) .
F(21) C(20) 3.552(3) .
F(21) C(23) 3.464(3) .
F(21) C(24) 3.052(3) .
F(21) C(25) 3.571(3) .
F(21) C(39) 2.366(4) .
F(22) F(3) 3.113(3) 66502
F(22) F(7) 3.079(2) 56502
F(22) F(11) 2.996(3) 55502
F(22) F(23) 2.114(3) .
F(22) O(5) 3.269(4) .
F(22) O(6) 2.796(3) .
F(22) C(19) 3.529(4) .
F(22) C(20) 3.393(3) .
F(22) C(30) 3.596(3) 55502
F(22) C(39) 2.366(4) .
F(23) F(1) 3.479(2) 56502
F(23) F(2) 3.009(3) 56502
F(23) F(6) 3.411(2) 56502
F(23) F(11) 3.531(3) 55502
F(23) F(21) 2.144(3) .
F(23) F(22) 2.114(3) .
F(23) O(5) 2.661(3) .
F(23) O(6) 3.502(2) .
F(23) C(13) 3.539(3) 55502
F(23) C(18) 3.546(3) 56502
F(23) C(29) 3.415(3) 55502
F(23) C(30) 3.321(3) 55502
F(23) C(39) 2.383(3) .
O(1) O(2) 2.252(2) .
O(1) N(3) 3.090(2) .
O(1) C(8) 3.202(2) .
O(1) C(14) 3.527(3) .
O(1) C(34) 2.381(3) .
O(2) F(10) 3.546(3) 65501
O(2) O(3) 3.314(3) 65501
O(2) O(4) 2.449(3) 65501
O(2) C(34) 2.323(3) .
O(2) C(37) 3.191(3) 65501
O(3) O(2) 3.314(3) 45501
O(3) O(4) 2.241(2) .
O(3) N(3) 2.741(2) .
O(3) C(11) 3.519(3) .
O(3) C(36) 2.373(3) .
O(4) O(2) 2.449(3) 45501
O(4) C(7) 3.440(3) 45501
O(4) C(8) 3.333(3) 45501
O(4) C(35) 3.324(3) 45501
O(4) C(36) 2.354(3) .
O(5) F(23) 2.661(3) .
O(5) O(6) 2.228(4) .
O(5) O(7) 3.398(3) .
O(5) C(12) 3.293(4) 55502
O(5) C(13) 3.347(4) 55502
O(5) C(38) 2.372(4) .
O(5) C(40) 3.532(5) .
O(6) F(23) 3.502(2) .
O(6) O(7) 2.553(3) .
O(6) C(20) 3.321(4) .
O(6) C(21) 3.434(3) .
O(6) C(22) 3.490(3) .
O(6) C(26) 3.517(3) .
O(6) C(27) 3.431(3) .
O(6) C(38) 2.351(3) .
O(6) C(40) 3.452(5) .
O(6) C(43) 3.397(4) .
O(7) C(10) 3.382(3) .
O(7) C(11) 3.580(3) .
O(7) C(12) 3.326(3) .
O(7) C(27) 3.443(3) .
O(7) C(39) 3.317(3) .
O(7) C(41) 2.315(9) .
O(7) C(42) 2.342(5) .
N(1) F(13) 3.593(2) 56501
N(1) F(14) 3.271(2) 56501
N(1) C(2) 2.247(3) .
N(1) C(3) 2.246(3) .
N(1) C(5) 2.514(3) .
N(1) C(6) 3.024(3) .
N(1) C(7) 3.104(3) .
N(2) C(5) 2.490(3) .
N(2) C(7) 2.269(3) .
N(2) C(8) 2.284(2) .
N(2) C(10) 2.273(3) .
N(2) C(16) 3.050(3) .
N(2) C(21) 3.295(3) .
N(2) C(23) 2.535(2) .
N(2) C(26) 3.567(3) .
N(2) C(27) 2.263(3) .
N(3) C(8) 3.383(3) .
N(3) C(9) 3.026(3) .
N(3) C(10) 2.439(2) .
N(3) C(12) 2.247(3) .
N(3) C(13) 2.255(3) .
N(3) C(15) 2.453(3) .
C(1) F(14) 3.576(2) 56501
C(1) C(3) 2.249(3) .
C(1) C(4) 2.239(3) .
C(2) F(15) 3.562(2) 56501
C(2) F(16) 3.214(2) 56501
C(2) C(4) 2.251(3) .
C(3) F(12) 3.562(3) 66501
C(3) F(16) 3.453(3) 56501
C(3) F(20) 3.344(3) 65501
C(3) C(5) 2.548(3) .
C(3) C(16) 2.927(3) .
C(3) C(17) 3.191(3) .
C(4) F(14) 3.415(2) 56501
C(4) F(20) 3.300(2) 65501
C(4) C(6) 2.460(3) .
C(4) C(7) 3.037(3) .
C(4) C(16) 2.475(3) .
C(4) C(17) 3.117(3) .
C(4) C(21) 3.516(3) .
C(5) F(13) 3.224(2) 56501
C(5) F(20) 3.479(2) 65501
C(5) C(7) 2.522(3) .
C(5) C(8) 3.594(3) .
C(5) C(9) 3.592(3) .
C(5) C(17) 2.549(3) .
C(5) C(21) 2.498(3) .
C(5) C(22) 3.356(3) .
C(6) F(13) 3.239(2) 56501
C(6) C(8) 2.298(3) .
C(6) C(9) 2.289(3) .
C(6) C(10) 3.517(3) .
C(6) C(16) 2.505(3) .
C(6) C(21) 3.094(3) .
C(6) C(22) 2.655(3) .
C(6) C(23) 3.442(3) .
C(7) F(20) 3.551(3) 65501
C(7) O(4) 3.440(3) 65501
C(7) C(9) 2.250(3) .
C(8) O(4) 3.333(3) 65501
C(8) C(10) 2.667(3) .
C(8) C(11) 3.362(3) .
C(8) C(22) 3.522(3) .
C(9) C(11) 2.512(3) .
C(9) C(22) 2.266(2) .
C(9) C(27) 2.266(3) .
C(10) C(12) 2.610(3) .
C(10) C(22) 2.318(3) .
C(10) C(26) 2.609(3) .
C(10) C(43) 3.499(4) .
C(11) C(13) 2.253(3) .
C(11) C(14) 2.240(3) .
C(11) C(15) 3.561(3) .
C(11) C(26) 3.316(3) .
C(11) C(27) 2.614(3) .
C(12) O(5) 3.293(4) 55502
C(12) C(14) 2.259(3) .
C(12) C(27) 3.366(3) .
C(13) F(23) 3.539(3) 55502
C(13) O(5) 3.347(4) 55502
C(13) C(15) 2.537(3) .
C(13) C(28) 3.000(3) .
C(13) C(29) 3.185(3) .
C(14) C(28) 2.467(3) .
C(14) C(29) 3.059(3) .
C(15) C(29) 2.519(3) .
C(15) C(33) 2.524(3) .
C(16) C(18) 2.438(3) .
C(16) C(19) 2.817(3) .
C(16) C(20) 2.437(3) .
C(16) C(22) 3.388(3) .
C(16) C(23) 3.358(3) .
C(17) C(19) 2.378(3) .
C(17) C(20) 2.740(3) .
C(17) C(21) 2.367(3) .
C(18) F(11) 2.920(3) 66501
C(18) F(23) 3.546(3) 56502
C(18) C(20) 2.389(3) .
C(18) C(21) 2.756(3) .
C(19) F(7) 3.560(2) 56502
C(19) F(11) 3.005(3) 66501
C(19) F(12) 3.365(3) 66501
C(19) C(21) 2.392(3) .
C(20) F(12) 3.118(3) 66501
C(21) F(12) 3.323(3) 66501
C(21) C(22) 3.493(3) .
C(22) C(24) 2.385(3) .
C(22) C(25) 2.762(3) .
C(22) C(26) 2.413(3) .
C(23) F(12) 3.356(3) 56501
C(23) C(25) 2.402(4) .
C(23) C(26) 2.784(4) .
C(23) C(27) 2.434(3) .
C(24) F(4) 3.284(3) 45501
C(24) C(26) 2.398(3) .
C(24) C(27) 2.784(3) .
C(25) F(4) 3.280(3) 45501
C(25) C(27) 2.398(3) .
C(25) C(39) 3.548(4) .
C(28) F(1) 3.367(2) 54501
C(28) F(16) 3.513(3) 45501
C(28) C(30) 2.427(3) .
C(28) C(31) 2.796(4) .
C(28) C(32) 2.424(3) .
C(29) F(16) 3.208(3) 45501
C(29) F(17) 3.472(3) 45501
C(29) F(23) 3.415(3) 55502
C(29) C(31) 2.377(3) .
C(29) C(32) 2.749(3) .
C(29) C(33) 2.369(3) .
C(30) F(16) 3.455(3) 45501
C(30) F(17) 3.545(3) 45501
C(30) F(22) 3.596(3) 55502
C(30) F(23) 3.321(3) 55502
C(30) C(32) 2.384(3) .
C(30) C(33) 2.752(3) .
C(31) F(6) 2.987(3) 54501
C(31) C(33) 2.388(4) .
C(32) F(1) 3.154(3) 54501
C(32) F(6) 3.066(3) 54501
C(33) F(1) 2.843(2) 54501
C(35) O(4) 3.324(3) 65501
C(36) F(5) 3.529(3) 45501
C(37) O(2) 3.191(3) 45501
C(38) F(7) 3.520(3) 56502
C(39) F(23) 2.383(3) .
C(40) F(9) 3.336(5) 55502
C(40) C(42) 2.446(8) .
C(40) C(43) 2.376(7) .
C(41) F(10) 3.248(7) 65501
C(41) C(43) 2.275(9) .
C(42) F(9) 3.538(5) 65501
C(42) F(10) 3.226(5) 65501
F(1) H(2) 3.1016 .
F(1) H(7) 3.3468 56501
F(2) H(7) 3.2273 56501
F(5) H(11) 2.3704 .
F(8) H(13) 3.0180 55502
F(9) H(6) 2.5862 .
F(9) H(13) 2.8338 55502
F(9) H(14) 2.9603 55502
F(10) H(7) 2.8964 .
F(10) H(10) 2.5185 45501
F(10) H(15) 3.3305 45501
F(10) H(16) 2.7521 45501
F(11) H(2) 3.5884 44501
F(11) H(16) 3.5143 45501
F(12) H(2) 2.7062 44501
F(13) H(3) 3.2578 54501
F(14) H(3) 3.4693 54501
F(15) H(1) 3.5238 54501
F(16) H(1) 2.7209 54501
F(16) H(2) 3.2163 54501
F(17) H(7) 3.5923 .
F(17) H(12) 3.2504 .
F(17) H(16) 3.1066 .
F(19) H(11) 3.5455 45501
F(20) H(2) 3.4099 45501
F(20) H(4) 3.3496 45501
F(23) H(7) 2.6229 55502
O(1) H(5) 2.3267 .
O(1) H(8) 2.8409 .
O(2) H(5) 3.5355 .
O(2) H(10) 3.1368 .
O(2) H(12) 3.0007 .
O(3) H(8) 2.0792 .
O(4) H(4) 3.4697 45501
O(4) H(5) 3.2225 45501
O(4) H(10) 3.5810 45501
O(4) H(11) 3.2051 45501
O(4) H(12) 3.4185 45501
O(5) H(6) 2.8111 55502
O(5) H(7) 2.9153 55502
O(5) H(14) 3.0220 .
O(5) H(15) 3.4010 65502
O(6) H(11) 3.1761 .
O(6) H(14) 3.2384 .
O(7) H(6) 2.7992 .
O(7) H(10) 3.1629 .
O(7) H(11) 1.9941 .
O(7) H(12) 1.9813 .
O(7) H(13) 2.0047 .
O(7) H(14) 1.9975 .
O(7) H(15) 3.0924 .
O(7) H(16) 2.7443 .
N(1) H(1) 3.1638 .
N(1) H(2) 3.1611 .
N(1) H(4) 2.6310 .
N(2) H(4) 3.1830 .
N(2) H(5) 3.1987 .
N(3) H(5) 3.0829 .
N(3) H(6) 3.1593 .
N(3) H(7) 3.1714 .
C(1) H(1) 2.1008 .
C(1) H(2) 3.1688 .
C(1) H(3) 2.0884 .
C(2) H(2) 2.0914 .
C(2) H(3) 3.1646 .
C(3) H(1) 2.0877 .
C(3) H(3) 3.1634 .
C(4) H(1) 3.1708 .
C(4) H(2) 2.1123 .
C(4) H(3) 2.0687 .
C(4) H(4) 2.8857 .
C(5) H(2) 2.8483 .
C(5) H(3) 2.8023 .
C(5) H(4) 2.8477 .
C(6) H(3) 2.8965 .
C(6) H(4) 2.1363 .
C(6) H(5) 3.2166 .
C(7) H(3) 2.7433 .
C(7) H(5) 2.0648 .
C(8) H(4) 2.0534 .
C(8) H(8) 2.9134 .
C(9) H(4) 3.1682 .
C(9) H(5) 2.1358 .
C(9) H(8) 2.8607 .
C(9) H(11) 3.3759 .
C(9) H(12) 3.3624 .
C(10) H(5) 3.0868 .
C(10) H(6) 2.9451 .
C(10) H(8) 2.6906 .
C(10) H(11) 3.4680 .
C(10) H(12) 3.1354 .
C(11) H(5) 3.3800 .
C(11) H(6) 2.1300 .
C(11) H(7) 3.1745 .
C(11) H(8) 2.0486 .
C(11) H(12) 3.0916 .
C(12) H(7) 2.0740 .
C(12) H(8) 3.1645 .
C(12) H(12) 3.2204 .
C(12) H(13) 3.2616 .
C(13) H(6) 2.0765 .
C(13) H(8) 3.1728 .
C(14) H(6) 3.1800 .
C(14) H(7) 2.1190 .
C(14) H(8) 2.0902 .
C(15) H(7) 2.8691 .
C(15) H(8) 2.7445 .
C(16) H(2) 2.7361 .
C(17) H(2) 2.8350 .
C(18) H(2) 3.5648 .
C(21) H(2) 3.4172 .
C(26) H(6) 3.3356 .
C(27) H(6) 3.3460 .
C(28) H(7) 2.8579 .
C(29) H(7) 2.8943 .
C(30) H(2) 3.3468 44501
C(31) H(2) 2.8929 44501
C(32) H(2) 3.5028 44501
C(35) H(5) 3.1527 .
C(35) H(12) 3.2713 .
C(37) H(8) 3.1761 .
C(39) H(14) 3.3745 .
C(40) H(6) 3.0470 .
C(40) H(10) 3.2520 .
C(40) H(11) 3.1437 .
C(40) H(12) 2.8140 .
C(40) H(15) 2.0709 .
C(40) H(15) 3.3272 65502
C(40) H(16) 1.9806 .
C(41) H(10) 2.0545 .
C(41) H(11) 3.0889 .
C(41) H(12) 2.6478 .
C(41) H(13) 2.1221 .
C(41) H(14) 2.0109 .
C(41) H(14) 3.1974 65502
C(42) H(11) 2.0049 .
C(42) H(12) 2.0072 .
C(42) H(13) 3.2125 .
C(42) H(14) 2.9118 .
C(42) H(15) 2.0625 .
C(42) H(16) 1.9771 .
C(43) H(6) 3.5635 .
C(43) H(10) 2.0445 .
C(43) H(13) 3.0023 .
C(43) H(14) 3.0080 .
C(43) H(15) 3.1209 .
C(43) H(16) 2.5863 .
H(1) F(15) 3.5238 56501
H(1) F(16) 2.7209 56501
H(2) F(11) 3.5884 66501
H(2) F(12) 2.7062 66501
H(2) F(16) 3.2163 56501
H(2) F(20) 3.4099 65501
H(2) C(30) 3.3468 66501
H(2) C(31) 2.8929 66501
H(2) C(32) 3.5028 66501
H(3) F(13) 3.2578 56501
H(3) F(14) 3.4693 56501
H(4) F(20) 3.3496 65501
H(4) O(4) 3.4697 65501
H(5) O(4) 3.2225 65501
H(6) O(5) 2.8111 55502
H(7) F(1) 3.3468 54501
H(7) F(2) 3.2273 54501
H(7) F(23) 2.6229 55502
H(7) O(5) 2.9153 55502
H(10) F(10) 2.5185 65501
H(10) O(4) 3.5810 65501
H(11) F(19) 3.5455 65501
H(11) O(4) 3.2051 65501
H(12) O(4) 3.4185 65501
H(13) F(8) 3.0180 55502
H(13) F(9) 2.8338 55502
H(14) F(9) 2.9603 55502
H(14) C(41) 3.1974 65502
H(15) F(10) 3.3305 65501
H(15) O(5) 3.4010 65502
H(15) C(40) 3.3272 65502
H(16) F(10) 2.7521 65501
H(16) F(11) 3.5143 65501

loop_
_geom_torsion_atom_site_label_1
_geom_torsion_atom_site_label_2
_geom_torsion_atom_site_label_3
_geom_torsion_atom_site_label_4
_geom_torsion
C(43) O(7) C(40) C(41) -6.8(4)
C(40) O(7) C(43) C(42) 26.3(3)
C(4) N(1) C(1) C(2) -0.6(2)
C(1) N(1) C(4) C(3) 0.9(2)
C(1) N(1) C(4) C(5) -178.7(2)
C(9) N(2) C(6) C(5) 159.8(2)
C(9) N(2) C(6) C(7) -5.8(2)
C(22) N(2) C(6) C(5) -19.7(4)
C(22) N(2) C(6) C(7) 174.8(2)
C(6) N(2) C(9) C(8) 3.1(2)
C(6) N(2) C(9) C(10) -174.0(2)
C(22) N(2) C(9) C(8) -177.3(2)
C(22) N(2) C(9) C(10) 5.6(2)
C(6) N(2) C(22) C(23) -15.2(4)
C(6) N(2) C(22) C(27) 173.3(2)
C(9) N(2) C(22) C(23) 165.4(2)
C(9) N(2) C(22) C(27) -6.1(2)
C(14) N(3) C(11) C(10) 177.5(2)
C(14) N(3) C(11) C(12) -3.1(2)
C(11) N(3) C(14) C(13) 3.4(2)
C(11) N(3) C(14) C(15) -170.8(2)
N(1) C(1) C(2) C(3) -0.0(2)
C(1) C(2) C(3) C(4) 0.6(2)
C(2) C(3) C(4) N(1) -1.0(2)
C(2) C(3) C(4) C(5) 178.7(2)
N(1) C(4) C(5) C(6) -29.3(3)
N(1) C(4) C(5) C(16) 164.5(2)
C(3) C(4) C(5) C(6) 151.1(2)
C(3) C(4) C(5) C(16) -15.2(3)
C(4) C(5) C(6) N(2) 172.6(2)
C(4) C(5) C(6) C(7) -24.9(3)
C(16) C(5) C(6) N(2) -22.2(3)
C(16) C(5) C(6) C(7) 140.3(2)
C(4) C(5) C(16) C(17) -57.0(3)
C(4) C(5) C(16) C(21) 115.0(2)
C(6) C(5) C(16) C(17) 136.9(2)
C(6) C(5) C(16) C(21) -51.1(3)
N(2) C(6) C(7) C(8) 6.6(2)
C(5) C(6) C(7) C(8) -158.9(2)
C(6) C(7) C(8) C(9) -4.8(2)
C(7) C(8) C(9) N(2) 1.1(2)
C(7) C(8) C(9) C(10) 176.7(3)
N(2) C(9) C(10) C(11) 179.7(2)
N(2) C(9) C(10) C(27) -2.7(2)
C(8) C(9) C(10) C(11) 4.1(4)
C(8) C(9) C(10) C(27) -178.3(3)
C(9) C(10) C(11) N(3) 35.2(3)
C(9) C(10) C(11) C(12) -144.0(2)
C(27) C(10) C(11) N(3) -141.8(2)
C(27) C(10) C(11) C(12) 39.0(4)
C(9) C(10) C(27) C(22) -1.1(2)
C(9) C(10) C(27) C(26) -171.2(2)
C(11) C(10) C(27) C(22) 176.4(2)
C(11) C(10) C(27) C(26) 6.3(4)
N(3) C(11) C(12) C(13) 1.7(3)
C(10) C(11) C(12) C(13) -179.1(2)
C(11) C(12) C(13) C(14) 0.4(3)
C(12) C(13) C(14) N(3) -2.3(2)
C(12) C(13) C(14) C(15) 171.5(2)
N(3) C(14) C(15) C(28) 159.5(2)
C(13) C(14) C(15) C(28) -13.3(3)
C(14) C(15) C(28) C(29) -53.2(3)
C(14) C(15) C(28) C(33) 129.1(2)
C(5) C(16) C(17) F(1) -8.7(3)
C(5) C(16) C(17) C(18) 172.1(2)
C(21) C(16) C(17) F(1) 178.9(2)
C(21) C(16) C(17) C(18) -0.3(3)
C(5) C(16) C(21) F(5) 5.9(3)
C(5) C(16) C(21) C(20) -170.3(2)
C(17) C(16) C(21) F(5) 178.6(2)
C(17) C(16) C(21) C(20) 2.4(3)
F(1) C(17) C(18) F(2) 0.7(4)
F(1) C(17) C(18) C(19) 178.9(2)
C(16) C(17) C(18) F(2) 180.0(2)
C(16) C(17) C(18) C(19) -1.8(4)
F(2) C(18) C(19) F(3) 1.6(4)
F(2) C(18) C(19) C(20) -179.8(2)
C(17) C(18) C(19) F(3) -176.6(2)
C(17) C(18) C(19) C(20) 1.9(4)
F(3) C(19) C(20) F(4) 1.2(4)
F(3) C(19) C(20) C(21) 178.6(2)
C(18) C(19) C(20) F(4) -177.3(2)
C(18) C(19) C(20) C(21) 0.1(3)
F(4) C(20) C(21) F(5) -1.2(4)
F(4) C(20) C(21) C(16) 175.1(2)
C(19) C(20) C(21) F(5) -178.5(2)
C(19) C(20) C(21) C(16) -2.3(4)
N(2) C(22) C(23) F(6) 1.5(4)
N(2) C(22) C(23) C(24) -174.3(2)
C(27) C(22) C(23) F(6) 172.0(2)
C(27) C(22) C(23) C(24) -3.7(3)
N(2) C(22) C(27) C(10) 4.4(2)
N(2) C(22) C(27) C(26) 176.2(2)
C(23) C(22) C(27) C(10) -168.3(2)
C(23) C(22) C(27) C(26) 3.6(3)
F(6) C(23) C(24) F(7) 4.1(3)
F(6) C(23) C(24) C(25) -175.0(2)
C(22) C(23) C(24) F(7) -179.9(1)
C(22) C(23) C(24) C(25) 0.9(3)
F(7) C(24) C(25) F(8) 0.8(3)
F(7) C(24) C(25) C(26) -177.0(2)
C(23) C(24) C(25) F(8) 179.9(2)
C(23) C(24) C(25) C(26) 2.1(4)
F(8) C(25) C(26) F(9) -1.4(3)
F(8) C(25) C(26) C(27) 179.9(2)
C(24) C(25) C(26) F(9) 176.5(2)
C(24) C(25) C(26) C(27) -2.2(3)
F(9) C(26) C(27) C(10) -9.9(4)
F(9) C(26) C(27) C(22) -179.2(2)
C(25) C(26) C(27) C(10) 168.7(2)
C(25) C(26) C(27) C(22) -0.6(3)
C(15) C(28) C(29) F(10) 0.1(2)
C(15) C(28) C(29) C(30) -177.5(2)
C(33) C(28) C(29) F(10) 177.9(2)
C(33) C(28) C(29) C(30) 0.3(3)
C(15) C(28) C(33) F(14) -4.8(3)
C(15) C(28) C(33) C(32) 176.8(2)
C(29) C(28) C(33) F(14) 177.4(2)
C(29) C(28) C(33) C(32) -1.0(3)
F(10) C(29) C(30) F(11) 1.8(3)
F(10) C(29) C(30) C(31) -177.3(2)
C(28) C(29) C(30) F(11) 179.4(2)
C(28) C(29) C(30) C(31) 0.4(3)
F(11) C(30) C(31) F(12) 0.9(3)
F(11) C(30) C(31) C(32) -179.5(2)
C(29) C(30) C(31) F(12) 180.0(1)
C(29) C(30) C(31) C(32) -0.5(3)
F(12) C(31) C(32) F(13) 0.4(3)
F(12) C(31) C(32) C(33) 179.4(2)
C(30) C(31) C(32) F(13) -179.2(2)
C(30) C(31) C(32) C(33) -0.2(3)
F(13) C(32) C(33) F(14) 1.5(3)
F(13) C(32) C(33) C(28) 179.9(2)
C(31) C(32) C(33) F(14) -177.5(2)
C(31) C(32) C(33) C(28) 0.9(3)
F(15) C(34) C(35) O(1) -5.2(3)
F(15) C(34) C(35) O(2) 176.2(2)
F(16) C(34) C(35) O(1) -128.1(2)
F(16) C(34) C(35) O(2) 53.3(3)
F(17) C(34) C(35) O(1) 113.7(2)
F(17) C(34) C(35) O(2) -64.9(3)
F(18) C(36) C(37) O(3) -29.1(3)
F(18) C(36) C(37) O(4) 152.4(2)
F(19) C(36) C(37) O(3) 88.8(3)
F(19) C(36) C(37) O(4) -89.7(3)
F(20) C(36) C(37) O(3) -151.1(2)
F(20) C(36) C(37) O(4) 30.3(3)
F(21) C(38) C(39) O(5) 122.8(4)
F(21) C(38) C(39) O(6) -55.8(3)
F(22) C(38) C(39) O(5) -119.7(4)
F(22) C(38) C(39) O(6) 61.7(3)
F(23) C(38) C(39) O(5) -0.0(4)
F(23) C(38) C(39) O(6) -178.7(3)
O(7) C(40) C(41) C(42) -15.0(6)
C(40) C(41) C(42) C(43) 29.9(6)
C(41) C(42) C(43) O(7) -33.6(4)
